data_7153656
loop_
_publ_author_name
'Olbrich, Martin'
'Mayer, Peter'
'Trauner, Dirk'

_publ_section_title
;
 A step toward polytwistane: synthesis and characterization of
 C2-symmetric tritwistane.
;
_journal_issue 1
_journal_name_full 'Organic &amp; biomolecular chemistry'
_journal_page_first 108
_journal_page_last 112
_journal_paper_doi 10.1039/c3ob42152j
_journal_volume 12
_journal_year 2014
_chemical_formula_moiety 'C14 H18 Br2'
_chemical_formula_sum 'C14 H18 Br2'
_chemical_formula_weight 346.101
_space_group_IT_number 14
_symmetry_cell_setting monoclinic
_symmetry_Int_Tables_number 14
_symmetry_space_group_name_Hall '-P 2ybc'
_symmetry_space_group_name_H-M 'P 1 21/c 1'
_atom_sites_solution_hydrogens geom
_atom_sites_solution_primary direct
_atom_sites_solution_secondary difmap
_audit_block_code C14H18Br2_qo120_trauner
_audit_creation_date
;
'Tue Jul 17 10:26:40 2012'
;
_audit_creation_method 'form98_non/compatible with shelxl97-2'
_audit_update_record 20-Jul-12
_cell_angle_alpha 90.00
_cell_angle_beta 101.998(7)
_cell_angle_gamma 90.00
_cell_formula_units_Z 4
_cell_length_a 13.0330(10)
_cell_length_b 7.7467(6)
_cell_length_c 12.4282(9)
_cell_measurement_reflns_used 1603
_cell_measurement_temperature 173(2)
_cell_measurement_theta_max 28.7784
_cell_measurement_theta_min 4.2016
_cell_volume 1227.37(16)
_computing_cell_refinement
;
CrysAlisPro, Agilent Technologies,
Version 1.171.35.11 (release 16-05-2011 CrysAlis171 .NET)
(compiled May 16 2011,17:55:39)
;
_computing_data_collection
;
CrysAlisPro, Agilent Technologies,
Version 1.171.35.11 (release 16-05-2011 CrysAlis171 .NET)
(compiled May 16 2011,17:55:39)
;
_computing_data_reduction
;
CrysAlisPro, Agilent Technologies,
Version 1.171.35.11 (release 16-05-2011 CrysAlis171 .NET)
(compiled May 16 2011,17:55:39)
;
_computing_structure_refinement
;
Sheldrick, G. M. (2008).
<i>Acta Cryst.</i> A<b>64</b>, 112--122.
;
_computing_structure_solution
;
A. Altomare, M. C. Burla, M. Camalli, G. L. Cascarano, C. Giacovazzo, A.
Guagliardi, A. G. G. Moliterni, G. Polidori, R. Spagna: SIR97: a new tool for
crystal structure determination and refinement; J. Appl. Crystallogr. 1999,
32, 115-119.
;
_diffrn_ambient_temperature 173(2)
_diffrn_detector_area_resol_mean 15.9809
_diffrn_measured_fraction_theta_full 0.992
_diffrn_measured_fraction_theta_max 0.840
_diffrn_measurement_details
;
  1 omega  -93.00   11.00   1.0000   15.0000
omega____ theta____ kappa____ phi______ frames
    -      -20.2931  -77.0000  -30.0000 104

  2 omega  -52.00   53.00   1.0000   15.0000
omega____ theta____ kappa____ phi______ frames
    -       21.2306  -38.0000 -180.0000 105

;
_diffrn_measurement_device 'CCD camera on \k-goniostat'
_diffrn_measurement_device_type 'Oxford XCalibur'
_diffrn_measurement_method '\w scans'
_diffrn_orient_matrix_UB_11 0.0275131000
_diffrn_orient_matrix_UB_12 -0.0543032000
_diffrn_orient_matrix_UB_13 0.0423444000
_diffrn_orient_matrix_UB_21 -0.0480216000
_diffrn_orient_matrix_UB_22 -0.0383463000
_diffrn_orient_matrix_UB_23 0.0056095000
_diffrn_orient_matrix_UB_31 0.0055893000
_diffrn_orient_matrix_UB_32 -0.0629553000
_diffrn_orient_matrix_UB_33 -0.0397625000
_diffrn_radiation_collimation '0.5 mm collimator'
_diffrn_radiation_monochromator graphite
_diffrn_radiation_source 'fine-focus sealed tube'
_diffrn_radiation_type MoK\a
_diffrn_radiation_wavelength 0.71073
_diffrn_reflns_av_R_equivalents 0.0303
_diffrn_reflns_av_sigmaI/netI 0.0516
_diffrn_reflns_limit_h_max 16
_diffrn_reflns_limit_h_min -11
_diffrn_reflns_limit_k_max 5
_diffrn_reflns_limit_k_min -10
_diffrn_reflns_limit_l_max 17
_diffrn_reflns_limit_l_min -15
_diffrn_reflns_number 4608
_diffrn_reflns_theta_full 26.30
_diffrn_reflns_theta_max 28.84
_diffrn_reflns_theta_min 4.21
_diffrn_source_current 40_mA
_diffrn_source_power 2.00_kW
_diffrn_source_type 'Spellman generator'
_diffrn_source_voltage 50_kV
_exptl_absorpt_coefficient_mu 6.574
_exptl_absorpt_correction_T_max 1.00000
_exptl_absorpt_correction_T_min 0.41499
_exptl_absorpt_correction_type multi-scan
_exptl_absorpt_process_details
;
CrysAlisPro, Agilent Technologies,
Version 1.171.35.11 (release 16-05-2011 CrysAlis171 .NET)
(compiled May 16 2011,17:55:39)
Empirical absorption correction using spherical harmonics,
 implemented in SCALE3 ABSPACK scaling algorithm.
;
_exptl_crystal_colour colourless
_exptl_crystal_density_diffrn 1.8730(2)
_exptl_crystal_density_method 'not measured'
_exptl_crystal_description platelet
_exptl_crystal_F_000 688
_exptl_crystal_size_max 0.26
_exptl_crystal_size_mid 0.19
_exptl_crystal_size_min 0.04
_refine_diff_density_max 0.878
_refine_diff_density_min -0.977
_refine_diff_density_rms 0.127
_refine_ls_extinction_method none
_refine_ls_goodness_of_fit_ref 1.051
_refine_ls_hydrogen_treatment constr
_refine_ls_matrix_type full
_refine_ls_number_parameters 145
_refine_ls_number_reflns 2708
_refine_ls_number_restraints 0
_refine_ls_restrained_S_all 1.051
_refine_ls_R_factor_all 0.0553
_refine_ls_R_factor_gt 0.0390
_refine_ls_shift/su_max 0.000
_refine_ls_shift/su_mean 0.000
_refine_ls_structure_factor_coef Fsqd
_refine_ls_weighting_details 'calc w=1/[\s^2^(Fo^2^)+(0.0453P)^2^+0.2889P] where P=(Fo^2^+2Fc^2^)/3'
_refine_ls_weighting_scheme calc
_refine_ls_wR_factor_gt 0.0893
_refine_ls_wR_factor_ref 0.1006
_reflns_number_gt 2166
_reflns_number_total 2708
_reflns_threshold_expression >2sigma(I)
_cod_data_source_file c3ob42152j.txt
_cod_data_source_block qo120
_cod_original_sg_symbol_H-M 'P 21/c'
_cod_database_code 7153656

loop_
_symmetry_equiv_pos_as_xyz
'x, y, z'
'-x, y+1/2, -z+1/2'
'-x, -y, -z'
'x, -y-1/2, z-1/2'

loop_
_atom_site_label
_atom_site_type_symbol
_atom_site_fract_x
_atom_site_fract_y
_atom_site_fract_z
_atom_site_U_iso_or_equiv
_atom_site_adp_type
_atom_site_occupancy
_atom_site_symmetry_multiplicity
_atom_site_calc_flag
_atom_site_refinement_flags
Br1 Br 0.99088(3) 0.26333(6) 0.46974(3) 0.03272(15) Uani 1 1 d .
Br2 Br 0.55503(3) -0.02159(5) 0.38354(3) 0.03321(15) Uani 1 1 d .
C1 C 0.8998(3) 0.1320(5) 0.3501(3) 0.0225(8) Uani 1 1 d .
H1 H 0.9315 0.0150 0.3471 0.027 Uiso 1 1 calc R
C2 C 0.7865(3) 0.1069(5) 0.3645(3) 0.0209(8) Uani 1 1 d .
H2 H 0.7823 0.1031 0.4439 0.025 Uiso 1 1 calc R
C3 C 0.7518(3) -0.0690(5) 0.3051(3) 0.0220(8) Uani 1 1 d .
H3 H 0.7779 -0.1696 0.3535 0.026 Uiso 1 1 calc R
C4 C 0.6332(3) -0.0748(5) 0.2664(3) 0.0237(8) Uani 1 1 d .
H4 H 0.6138 -0.1945 0.2397 0.028 Uiso 1 1 calc R
C5 C 0.6080(3) 0.0473(5) 0.1664(3) 0.0227(8) Uani 1 1 d .
H5 H 0.5355 0.0957 0.1566 0.027 Uiso 1 1 calc R
C6 C 0.6197(3) -0.0677(5) 0.0678(3) 0.0300(9) Uani 1 1 d .
H6A H 0.5597 -0.1483 0.0492 0.036 Uiso 1 1 calc R
H6B H 0.6213 0.0047 0.0026 0.036 Uiso 1 1 calc R
C7 C 0.7233(3) -0.1694(5) 0.1016(3) 0.0272(9) Uani 1 1 d .
H7A H 0.7088 -0.2868 0.1262 0.033 Uiso 1 1 calc R
H7B H 0.7576 -0.1804 0.0379 0.033 Uiso 1 1 calc R
C8 C 0.7957(3) -0.0726(5) 0.1955(3) 0.0237(8) Uani 1 1 d .
H8 H 0.8679 -0.1229 0.2096 0.028 Uiso 1 1 calc R
C9 C 0.7982(3) 0.1183(5) 0.1626(3) 0.0211(8) Uani 1 1 d .
H9 H 0.8027 0.1292 0.0835 0.025 Uiso 1 1 calc R
C10 C 0.6911(3) 0.1914(5) 0.1815(3) 0.0224(8) Uani 1 1 d .
H10 H 0.6669 0.2897 0.1303 0.027 Uiso 1 1 calc R
C11 C 0.7171(3) 0.2543(4) 0.3019(3) 0.0213(8) Uani 1 1 d .
H11 H 0.6515 0.2682 0.3308 0.026 Uiso 1 1 calc R
C12 C 0.7757(3) 0.4267(5) 0.3064(3) 0.0302(9) Uani 1 1 d .
H12A H 0.8057 0.4580 0.3837 0.036 Uiso 1 1 calc R
H12B H 0.7267 0.5192 0.2735 0.036 Uiso 1 1 calc R
C13 C 0.8643(3) 0.4075(5) 0.2415(3) 0.0301(9) Uani 1 1 d .
H13A H 0.8409 0.4529 0.1659 0.036 Uiso 1 1 calc R
H13B H 0.9270 0.4733 0.2782 0.036 Uiso 1 1 calc R
C14 C 0.8909(3) 0.2158(5) 0.2377(3) 0.0231(8) Uani 1 1 d .
H14 H 0.9572 0.1994 0.2104 0.028 Uiso 1 1 calc R

loop_
_atom_site_aniso_label
_atom_site_aniso_U_11
_atom_site_aniso_U_22
_atom_site_aniso_U_33
_atom_site_aniso_U_23
_atom_site_aniso_U_13
_atom_site_aniso_U_12
Br1 0.0235(3) 0.0424(3) 0.0308(2) -0.00705(17) 0.00223(17) -0.00953(19)
Br2 0.0262(3) 0.0402(3) 0.0373(2) -0.00044(18) 0.0159(2) -0.00765(19)
C1 0.016(2) 0.0256(19) 0.0254(18) -0.0032(15) 0.0025(15) -0.0022(16)
C2 0.019(2) 0.0250(18) 0.0192(16) 0.0007(14) 0.0048(15) -0.0018(16)
C3 0.019(2) 0.0230(18) 0.0235(17) 0.0040(14) 0.0032(15) 0.0033(16)
C4 0.019(2) 0.0255(19) 0.0275(18) -0.0027(15) 0.0058(16) 0.0003(17)
C5 0.012(2) 0.0293(19) 0.0248(18) 0.0005(15) -0.0001(15) 0.0044(17)
C6 0.027(3) 0.035(2) 0.0252(19) -0.0039(16) -0.0011(17) 0.0026(19)
C7 0.023(2) 0.033(2) 0.0244(18) -0.0060(16) 0.0010(16) 0.0013(19)
C8 0.019(2) 0.030(2) 0.0222(17) -0.0024(15) 0.0045(15) 0.0052(17)
C9 0.014(2) 0.030(2) 0.0191(16) 0.0038(14) 0.0031(14) 0.0027(16)
C10 0.018(2) 0.0243(18) 0.0240(18) 0.0029(15) 0.0024(15) 0.0045(17)
C11 0.016(2) 0.0226(18) 0.0265(18) -0.0015(14) 0.0078(16) 0.0011(16)
C12 0.029(3) 0.0229(19) 0.041(2) 0.0014(16) 0.012(2) 0.0013(18)
C13 0.029(3) 0.026(2) 0.037(2) 0.0041(17) 0.0113(19) -0.0052(19)
C14 0.014(2) 0.029(2) 0.0274(19) 0.0011(15) 0.0088(16) -0.0014(17)

loop_
_atom_type_symbol
_atom_type_description
_atom_type_scat_dispersion_real
_atom_type_scat_dispersion_imag
_atom_type_scat_source
C C 0.0033 0.0016 'International Tables Vol C Tables 4.2.6.8 and 6.1.1.4'
H H 0.0000 0.0000 'International Tables Vol C Tables 4.2.6.8 and 6.1.1.4'
Br Br -0.2901 2.4595 'International Tables Vol C Tables 4.2.6.8 and 6.1.1.4'

loop_
_geom_angle_atom_site_label_1
_geom_angle_atom_site_label_2
_geom_angle_atom_site_label_3
_geom_angle
C14 C1 C2 105.6(3)
C14 C1 Br1 112.9(2)
C2 C1 Br1 114.7(2)
C14 C1 H1 107.8
C2 C1 H1 107.8
Br1 C1 H1 107.8
C1 C2 C11 108.7(3)
C1 C2 C3 104.2(3)
C11 C2 C3 108.7(3)
C1 C2 H2 111.7
C11 C2 H2 111.7
C3 C2 H2 111.7
C4 C3 C2 110.4(3)
C4 C3 C8 104.7(3)
C2 C3 C8 107.4(3)
C4 C3 H3 111.4
C2 C3 H3 111.4
C8 C3 H3 111.4
C3 C4 C5 105.6(3)
C3 C4 Br2 113.9(2)
C5 C4 Br2 114.1(3)
C3 C4 H4 107.7
C5 C4 H4 107.7
Br2 C4 H4 107.7
C10 C5 C4 108.6(3)
C10 C5 C6 109.3(3)
C4 C5 C6 104.2(3)
C10 C5 H5 111.5
C4 C5 H5 111.5
C6 C5 H5 111.5
C7 C6 C5 107.6(3)
C7 C6 H6A 110.2
C5 C6 H6A 110.2
C7 C6 H6B 110.2
C5 C6 H6B 110.2
H6A C6 H6B 108.5
C8 C7 C6 108.8(3)
C8 C7 H7A 109.9
C6 C7 H7A 109.9
C8 C7 H7B 109.9
C6 C7 H7B 109.9
H7A C7 H7B 108.3
C7 C8 C9 108.2(3)
C7 C8 C3 112.8(3)
C9 C8 C3 104.1(3)
C7 C8 H8 110.5
C9 C8 H8 110.5
C3 C8 H8 110.5
C8 C9 C14 111.3(3)
C8 C9 C10 103.8(3)
C14 C9 C10 109.8(3)
C8 C9 H9 110.6
C14 C9 H9 110.6
C10 C9 H9 110.6
C5 C10 C11 110.7(3)
C5 C10 C9 110.2(3)
C11 C10 C9 103.7(3)
C5 C10 H10 110.7
C11 C10 H10 110.7
C9 C10 H10 110.7
C12 C11 C10 108.5(3)
C12 C11 C2 112.8(3)
C10 C11 C2 103.9(3)
C12 C11 H11 110.5
C10 C11 H11 110.5
C2 C11 H11 110.5
C11 C12 C13 108.5(3)
C11 C12 H12A 110.0
C13 C12 H12A 110.0
C11 C12 H12B 110.0
C13 C12 H12B 110.0
H12A C12 H12B 108.4
C14 C13 C12 107.9(3)
C14 C13 H13A 110.1
C12 C13 H13A 110.1
C14 C13 H13B 110.1
C12 C13 H13B 110.1
H13A C13 H13B 108.4
C1 C14 C13 111.2(3)
C1 C14 C9 104.1(3)
C13 C14 C9 109.7(3)
C1 C14 H14 110.6
C13 C14 H14 110.6
C9 C14 H14 110.6

loop_
_geom_bond_atom_site_label_1
_geom_bond_atom_site_label_2
_geom_bond_distance
Br1 C1 1.980(4)
Br2 C4 1.985(3)
C1 C14 1.523(5)
C1 C2 1.536(5)
C1 H1 1.0000
C2 C11 1.560(5)
C2 C3 1.571(5)
C2 H2 1.0000
C3 C4 1.520(5)
C3 C8 1.584(5)
C3 H3 1.0000
C4 C5 1.542(5)
C4 H4 1.0000
C5 C10 1.540(5)
C5 C6 1.548(5)
C5 H5 1.0000
C6 C7 1.544(6)
C6 H6A 0.9900
C6 H6B 0.9900
C7 C8 1.535(5)
C7 H7A 0.9900
C7 H7B 0.9900
C8 C9 1.536(5)
C8 H8 1.0000
C9 C14 1.559(5)
C9 C10 1.569(5)
C9 H9 1.0000
C10 C11 1.543(5)
C10 H10 1.0000
C11 C12 1.533(5)
C11 H11 1.0000
C12 C13 1.547(5)
C12 H12A 0.9900
C12 H12B 0.9900
C13 C14 1.527(5)
C13 H13A 0.9900
C13 H13B 0.9900
C14 H14 1.0000

loop_
_geom_torsion_atom_site_label_1
_geom_torsion_atom_site_label_2
_geom_torsion_atom_site_label_3
_geom_torsion_atom_site_label_4
_geom_torsion
C14 C1 C2 C11 -31.0(4)
Br1 C1 C2 C11 93.9(3)
C14 C1 C2 C3 84.7(3)
Br1 C1 C2 C3 -150.4(2)
C1 C2 C3 C4 -154.5(3)
C11 C2 C3 C4 -38.7(4)
C1 C2 C3 C8 -40.9(4)
C11 C2 C3 C8 74.9(3)
C2 C3 C4 C5 73.7(3)
C8 C3 C4 C5 -41.7(4)
C2 C3 C4 Br2 -52.3(3)
C8 C3 C4 Br2 -167.6(2)
C3 C4 C5 C10 -30.2(4)
Br2 C4 C5 C10 95.7(3)
C3 C4 C5 C6 86.3(4)
Br2 C4 C5 C6 -147.9(3)
C10 C5 C6 C7 69.4(4)
C4 C5 C6 C7 -46.6(4)
C5 C6 C7 C8 -22.4(4)
C6 C7 C8 C9 -48.3(4)
C6 C7 C8 C3 66.2(4)
C4 C3 C8 C7 -29.5(4)
C2 C3 C8 C7 -146.9(3)
C4 C3 C8 C9 87.5(3)
C2 C3 C8 C9 -29.9(4)
C7 C8 C9 C14 -165.2(3)
C3 C8 C9 C14 74.7(4)
C7 C8 C9 C10 76.8(3)
C3 C8 C9 C10 -43.3(4)
C4 C5 C10 C11 -41.0(4)
C6 C5 C10 C11 -154.2(3)
C4 C5 C10 C9 73.1(3)
C6 C5 C10 C9 -40.1(4)
C8 C9 C10 C5 -28.4(4)
C14 C9 C10 C5 -147.5(3)
C8 C9 C10 C11 90.1(3)
C14 C9 C10 C11 -29.0(4)
C5 C10 C11 C12 -164.8(3)
C9 C10 C11 C12 77.0(3)
C5 C10 C11 C2 75.0(4)
C9 C10 C11 C2 -43.2(3)
C1 C2 C11 C12 -35.2(4)
C3 C2 C11 C12 -148.0(3)
C1 C2 C11 C10 82.0(3)
C3 C2 C11 C10 -30.7(4)
C10 C11 C12 C13 -48.2(4)
C2 C11 C12 C13 66.3(4)
C11 C12 C13 C14 -22.9(5)
C2 C1 C14 C13 76.6(4)
Br1 C1 C14 C13 -49.5(4)
C2 C1 C14 C9 -41.4(4)
Br1 C1 C14 C9 -167.5(2)
C12 C13 C14 C1 -45.2(5)
C12 C13 C14 C9 69.5(4)
C8 C9 C14 C1 -34.8(4)
C10 C9 C14 C1 79.6(3)
C8 C9 C14 C13 -153.9(3)
C10 C9 C14 C13 -39.5(4)
